data_4119878
loop_
_publ_author_name
'Chaosheng Luo'
'Yong Huang'

_publ_section_title
;
 A Highly Diastereo- and Enantioselective Synthesis of
 Tetrahydroquinolines: Quaternary Stereogenic Center Inversion and
 Functionalization
;
_journal_name_full 'Journal of the American Chemical Society'
_journal_page_first 8193
_journal_page_last 8196
_journal_paper_doi 10.1021/ja4040945
_journal_volume 135
_journal_year 2013
_chemical_formula_moiety 'C21 H22 N2 O5'
_chemical_formula_sum 'C21 H22 N2 O5'
_chemical_formula_weight 382.41
_chemical_name_systematic
; 
 ? 
;
_space_group_IT_number 15
_symmetry_cell_setting monoclinic
_symmetry_space_group_name_Hall '-C 2yc'
_symmetry_space_group_name_H-M 'C 1 2/c 1'
_atom_sites_solution_hydrogens geom
_atom_sites_solution_primary direct
_atom_sites_solution_secondary difmap
_audit_creation_method SHELXL-97
_cell_angle_alpha 90.00
_cell_angle_beta 91.640(11)
_cell_angle_gamma 90.00
_cell_formula_units_Z 8
_cell_length_a 23.1051(4)
_cell_length_b 9.1330(2)
_cell_length_c 18.7882(13)
_cell_measurement_reflns_used 18926
_cell_measurement_temperature 298(2)
_cell_measurement_theta_max 68.20
_cell_measurement_theta_min 7.00
_cell_volume 3963.0(3)
_computing_cell_refinement 'CrystalClear-SM Auto 2.0 r4'
_computing_data_collection 'CrystalClear-SM Auto 2.0 r4 (Rigaku, 2009)'
_computing_data_reduction 'CrystalClear-SM Auto 2.0 r4'
_computing_molecular_graphics 'CrystalStructure 4.0'
_computing_publication_material 'CrystalStructure 4.0 (Rigaku, 2009)'
_computing_structure_refinement 'SHELXL97 (Sheldrick, 1997)'
_computing_structure_solution 'SHELXS97 (Sheldrick, 1997)'
_diffrn_ambient_temperature 298(2)
_diffrn_measured_fraction_theta_full 0.993
_diffrn_measured_fraction_theta_max 0.994
_diffrn_measurement_device_type 'Rigaku Saturn944+ CCD'
_diffrn_measurement_method \w
_diffrn_radiation_monochromator graphite
_diffrn_radiation_source 'fine-focus sealed tube'
_diffrn_radiation_type CuK\a
_diffrn_radiation_wavelength 1.54178
_diffrn_reflns_av_R_equivalents 0.0424
_diffrn_reflns_av_sigmaI/netI 0.0285
_diffrn_reflns_limit_h_max 27
_diffrn_reflns_limit_h_min -27
_diffrn_reflns_limit_k_max 10
_diffrn_reflns_limit_k_min -10
_diffrn_reflns_limit_l_max 22
_diffrn_reflns_limit_l_min -22
_diffrn_reflns_number 23555
_diffrn_reflns_theta_full 68.22
_diffrn_reflns_theta_max 68.22
_diffrn_reflns_theta_min 6.99
_exptl_absorpt_coefficient_mu 0.761
_exptl_absorpt_correction_T_max 0.892
_exptl_absorpt_correction_T_min 0.706
_exptl_absorpt_correction_type multi-scan
_exptl_absorpt_process_details 'Jacobson, R. (1998) Private communication'
_exptl_crystal_colour colorless
_exptl_crystal_density_diffrn 1.282
_exptl_crystal_description plate
_exptl_crystal_F_000 1616
_exptl_crystal_size_max 0.3
_exptl_crystal_size_mid 0.3
_exptl_crystal_size_min 0.02
_refine_diff_density_max 0.147
_refine_diff_density_min -0.176
_refine_diff_density_rms 0.038
_refine_ls_extinction_method none
_refine_ls_goodness_of_fit_ref 1.005
_refine_ls_hydrogen_treatment mixed
_refine_ls_matrix_type full
_refine_ls_number_parameters 260
_refine_ls_number_reflns 3593
_refine_ls_number_restraints 1
_refine_ls_restrained_S_all 1.005
_refine_ls_R_factor_all 0.0507
_refine_ls_R_factor_gt 0.0412
_refine_ls_shift/su_max 0.002
_refine_ls_shift/su_mean 0.000
_refine_ls_structure_factor_coef Fsqd
_refine_ls_weighting_details 'calc w=1/[\s^2^(Fo^2^)+(0.0730P)^2^+1.0833P] where P=(Fo^2^+2Fc^2^)/3'
_refine_ls_weighting_scheme calc
_refine_ls_wR_factor_gt 0.1133
_refine_ls_wR_factor_ref 0.1204
_reflns_number_gt 2866
_reflns_number_total 3593
_reflns_threshold_expression >2sigma(I)
_cod_data_source_file ja4040945_93.cif
_cod_data_source_block 1
_cod_original_sg_symbol_H-M 'C 2/c'
_cod_database_code 4119878

loop_
_symmetry_equiv_pos_as_xyz
'x, y, z'
'-x, y, -z+1/2'
'x+1/2, y+1/2, z'
'-x+1/2, y+1/2, -z+1/2'
'-x, -y, -z'
'x, -y, z-1/2'
'-x+1/2, -y+1/2, -z'
'x+1/2, -y+1/2, z-1/2'

loop_
_atom_site_label
_atom_site_type_symbol
_atom_site_fract_x
_atom_site_fract_y
_atom_site_fract_z
_atom_site_U_iso_or_equiv
_atom_site_adp_type
_atom_site_occupancy
_atom_site_symmetry_multiplicity
_atom_site_calc_flag
_atom_site_refinement_flags
O1 O 0.27418(6) 1.10259(16) 0.27510(7) 0.0724(4) Uani 1 1 d .
O2 O 0.26125(7) 0.5198(2) -0.01277(8) 0.1018(6) Uani 1 1 d .
O3 O 0.49916(5) 1.00255(12) 0.10889(6) 0.0514(3) Uani 1 1 d .
O4 O 0.43569(7) 0.40179(12) 0.15603(6) 0.0719(4) Uani 1 1 d .
O5 O 0.42115(7) 0.57193(13) 0.23755(6) 0.0684(4) Uani 1 1 d .
N1 N 0.44985(5) 0.79669(12) 0.14230(6) 0.0350(3) Uani 1 1 d .
N2 N 0.48326(6) 0.75520(15) -0.00977(6) 0.0463(3) Uani 1 1 d D
HN2 H 0.4900(7) 0.8243(18) -0.0413(8) 0.056 Uiso 1 1 d D
C1 C 0.22207(10) 1.1418(3) 0.23776(15) 0.0987(8) Uani 1 1 d .
H1A H 0.2309 1.2056 0.1989 0.148 Uiso 1 1 calc R
H1B H 0.1968 1.1912 0.2695 0.148 Uiso 1 1 calc R
H1C H 0.2034 1.0551 0.2196 0.148 Uiso 1 1 calc R
C2 C 0.31507(7) 1.02736(17) 0.23866(9) 0.0487(4) Uani 1 1 d .
C3 C 0.31106(7) 0.99580(18) 0.16684(9) 0.0509(4) Uani 1 1 d .
H3 H 0.2788 1.0256 0.1398 0.061 Uiso 1 1 calc R
C4 C 0.35538(6) 0.91935(17) 0.13517(8) 0.0450(4) Uani 1 1 d .
H4 H 0.3529 0.8988 0.0867 0.054 Uiso 1 1 calc R
C5 C 0.40311(6) 0.87347(15) 0.17494(7) 0.0354(3) Uani 1 1 d .
C6 C 0.44690(6) 0.64145(15) 0.11857(7) 0.0368(3) Uani 1 1 d .
C7 C 0.40666(6) 0.63176(15) 0.05303(7) 0.0391(3) Uani 1 1 d .
C8 C 0.35164(7) 0.57112(19) 0.05320(8) 0.0501(4) Uani 1 1 d .
H8 H 0.3386 0.5253 0.0939 0.060 Uiso 1 1 calc R
C9 C 0.31617(8) 0.5788(2) -0.00731(10) 0.0646(5) Uani 1 1 d .
C10 C 0.23868(12) 0.4554(4) 0.04734(15) 0.1250(12) Uani 1 1 d .
H10A H 0.2632 0.3759 0.0627 0.188 Uiso 1 1 calc R
H10B H 0.2005 0.4189 0.0362 0.188 Uiso 1 1 calc R
H10C H 0.2367 0.5268 0.0847 0.188 Uiso 1 1 calc R
C11 C 0.36361(8) 0.98318(17) 0.27841(8) 0.0493(4) Uani 1 1 d .
H11 H 0.3667 1.0055 0.3267 0.059 Uiso 1 1 calc R
C12 C 0.40712(7) 0.90658(17) 0.24669(7) 0.0430(4) Uani 1 1 d .
H12 H 0.4394 0.8769 0.2736 0.052 Uiso 1 1 calc R
C13 C 0.33574(8) 0.6492(3) -0.06727(9) 0.0695(5) Uani 1 1 d .
H13 H 0.3115 0.6568 -0.1075 0.083 Uiso 1 1 calc R
C14 C 0.39031(8) 0.7076(2) -0.06804(8) 0.0562(4) Uani 1 1 d .
H14 H 0.4030 0.7530 -0.1091 0.067 Uiso 1 1 calc R
C15 C 0.42715(6) 0.69993(16) -0.00789(7) 0.0411(3) Uani 1 1 d .
C16 C 0.51916(6) 0.76012(17) 0.05570(8) 0.0425(4) Uani 1 1 d .
C17 C 0.49065(6) 0.87073(16) 0.10510(7) 0.0384(3) Uani 1 1 d .
C18 C 0.50935(6) 0.61809(17) 0.09527(8) 0.0423(4) Uani 1 1 d .
H18A H 0.5360 0.6074 0.1358 0.051 Uiso 1 1 calc R
H18B H 0.5126 0.5337 0.0643 0.051 Uiso 1 1 calc R
C19 C 0.58116(7) 0.7961(2) 0.03846(10) 0.0624(5) Uani 1 1 d .
H19A H 0.5957 0.7236 0.0066 0.094 Uiso 1 1 calc R
H19B H 0.6045 0.7969 0.0816 0.094 Uiso 1 1 calc R
H19C H 0.5826 0.8907 0.0163 0.094 Uiso 1 1 calc R
C20 C 0.43241(7) 0.53847(16) 0.17857(7) 0.0415(3) Uani 1 1 d .
C21 C 0.42234(12) 0.2879(2) 0.20606(13) 0.0867(7) Uani 1 1 d .
H21A H 0.4435 0.3047 0.2500 0.130 Uiso 1 1 calc R
H21B H 0.4330 0.1947 0.1869 0.130 Uiso 1 1 calc R
H21C H 0.3816 0.2887 0.2146 0.130 Uiso 1 1 calc R

loop_
_atom_site_aniso_label
_atom_site_aniso_U_11
_atom_site_aniso_U_22
_atom_site_aniso_U_33
_atom_site_aniso_U_23
_atom_site_aniso_U_13
_atom_site_aniso_U_12
O1 0.0677(8) 0.0772(9) 0.0734(8) -0.0144(7) 0.0190(7) 0.0204(7)
O2 0.0618(9) 0.1665(17) 0.0761(10) -0.0029(10) -0.0157(7) -0.0478(10)
O3 0.0625(7) 0.0421(6) 0.0500(6) 0.0009(5) 0.0070(5) -0.0126(5)
O4 0.1259(12) 0.0355(6) 0.0552(7) 0.0028(5) 0.0169(7) -0.0100(6)
O5 0.1121(11) 0.0516(7) 0.0425(6) 0.0061(5) 0.0181(6) -0.0021(7)
N1 0.0369(6) 0.0341(6) 0.0341(6) -0.0003(4) 0.0036(5) -0.0032(5)
N2 0.0531(8) 0.0515(8) 0.0345(6) 0.0042(5) 0.0062(5) -0.0068(6)
C1 0.0658(13) 0.110(2) 0.122(2) -0.0230(16) 0.0139(13) 0.0363(13)
C2 0.0501(9) 0.0432(8) 0.0533(9) -0.0054(7) 0.0130(7) 0.0016(7)
C3 0.0419(8) 0.0558(10) 0.0547(9) -0.0062(8) -0.0035(7) 0.0069(7)
C4 0.0461(8) 0.0510(9) 0.0378(7) -0.0049(6) -0.0019(6) 0.0032(7)
C5 0.0377(7) 0.0335(7) 0.0352(7) -0.0001(5) 0.0029(6) -0.0027(6)
C6 0.0418(8) 0.0346(7) 0.0342(7) -0.0008(5) 0.0019(6) -0.0028(6)
C7 0.0446(8) 0.0377(7) 0.0349(7) -0.0026(6) 0.0003(6) -0.0018(6)
C8 0.0495(9) 0.0565(10) 0.0444(8) -0.0045(7) 0.0015(7) -0.0130(8)
C9 0.0519(10) 0.0868(14) 0.0545(10) -0.0077(9) -0.0087(8) -0.0172(9)
C10 0.0695(15) 0.209(4) 0.0962(19) -0.003(2) 0.0039(13) -0.069(2)
C11 0.0625(10) 0.0494(9) 0.0363(7) -0.0050(7) 0.0061(7) 0.0010(8)
C12 0.0496(8) 0.0429(8) 0.0362(7) -0.0007(6) -0.0020(6) -0.0005(7)
C13 0.0636(11) 0.0948(15) 0.0489(10) -0.0018(9) -0.0178(8) -0.0086(11)
C14 0.0682(11) 0.0649(11) 0.0352(8) 0.0039(7) -0.0049(7) -0.0021(9)
C15 0.0472(8) 0.0405(8) 0.0358(7) -0.0025(6) 0.0015(6) -0.0012(6)
C16 0.0388(8) 0.0491(8) 0.0398(8) -0.0002(6) 0.0055(6) -0.0047(6)
C17 0.0394(7) 0.0410(8) 0.0347(7) 0.0035(6) -0.0007(6) -0.0061(6)
C18 0.0419(8) 0.0440(8) 0.0411(8) -0.0021(6) 0.0012(6) 0.0038(6)
C19 0.0457(9) 0.0777(13) 0.0645(11) -0.0029(9) 0.0146(8) -0.0082(9)
C20 0.0469(8) 0.0387(8) 0.0389(8) 0.0019(6) -0.0003(6) -0.0046(6)
C21 0.133(2) 0.0432(11) 0.0851(14) 0.0199(10) 0.0169(14) -0.0128(11)

loop_
_atom_type_symbol
_atom_type_description
_atom_type_scat_dispersion_real
_atom_type_scat_dispersion_imag
_atom_type_scat_source
C C 0.0181 0.0091 'International Tables Vol C Tables 4.2.6.8 and 6.1.1.4'
H H 0.0000 0.0000 'International Tables Vol C Tables 4.2.6.8 and 6.1.1.4'
N N 0.0311 0.0180 'International Tables Vol C Tables 4.2.6.8 and 6.1.1.4'
O O 0.0492 0.0322 'International Tables Vol C Tables 4.2.6.8 and 6.1.1.4'

loop_
_geom_angle_atom_site_label_1
_geom_angle_atom_site_label_2
_geom_angle_atom_site_label_3
_geom_angle
C2 O1 C1 117.84(16)
C9 O2 C10 118.11(16)
C20 O4 C21 117.22(14)
C17 N1 C5 120.87(11)
C17 N1 C6 110.15(11)
C5 N1 C6 124.30(11)
C15 N2 C16 119.68(12)
C15 N2 HN2 117.3(11)
C16 N2 HN2 115.8(11)
O1 C1 H1A 109.5
O1 C1 H1B 109.5
H1A C1 H1B 109.5
O1 C1 H1C 109.5
H1A C1 H1C 109.5
H1B C1 H1C 109.5
O1 C2 C3 124.49(15)
O1 C2 C11 115.81(14)
C3 C2 C11 119.70(15)
C2 C3 C4 119.65(15)
C2 C3 H3 120.2
C4 C3 H3 120.2
C5 C4 C3 120.59(14)
C5 C4 H4 119.7
C3 C4 H4 119.7
C4 C5 C12 119.48(13)
C4 C5 N1 121.00(12)
C12 C5 N1 119.47(12)
N1 C6 C20 112.24(11)
N1 C6 C7 108.62(11)
C20 C6 C7 115.02(11)
N1 C6 C18 100.52(10)
C20 C6 C18 110.86(11)
C7 C6 C18 108.56(11)
C8 C7 C15 120.79(13)
C8 C7 C6 124.01(13)
C15 C7 C6 115.01(12)
C9 C8 C7 119.94(15)
C9 C8 H8 120.0
C7 C8 H8 120.0
O2 C9 C8 124.25(17)
O2 C9 C13 116.23(15)
C8 C9 C13 119.51(16)
O2 C10 H10A 109.5
O2 C10 H10B 109.5
H10A C10 H10B 109.5
O2 C10 H10C 109.5
H10A C10 H10C 109.5
H10B C10 H10C 109.5
C12 C11 C2 120.25(14)
C12 C11 H11 119.9
C2 C11 H11 119.9
C11 C12 C5 120.32(14)
C11 C12 H12 119.8
C5 C12 H12 119.8
C14 C13 C9 120.78(15)
C14 C13 H13 119.6
C9 C13 H13 119.6
C13 C14 C15 120.77(15)
C13 C14 H14 119.6
C15 C14 H14 119.6
N2 C15 C14 120.49(14)
N2 C15 C7 121.31(13)
C14 C15 C7 118.18(14)
N2 C16 C19 110.10(12)
N2 C16 C18 107.26(12)
C19 C16 C18 116.53(13)
N2 C16 C17 106.60(12)
C19 C16 C17 114.33(13)
C18 C16 C17 101.20(11)
O3 C17 N1 124.71(13)
O3 C17 C16 127.84(13)
N1 C17 C16 107.33(12)
C16 C18 C6 100.13(11)
C16 C18 H18A 111.7
C6 C18 H18A 111.7
C16 C18 H18B 111.7
C6 C18 H18B 111.7
H18A C18 H18B 109.5
C16 C19 H19A 109.5
C16 C19 H19B 109.5
H19A C19 H19B 109.5
C16 C19 H19C 109.5
H19A C19 H19C 109.5
H19B C19 H19C 109.5
O5 C20 O4 124.00(14)
O5 C20 C6 126.54(14)
O4 C20 C6 109.43(12)
O4 C21 H21A 109.5
O4 C21 H21B 109.5
H21A C21 H21B 109.5
O4 C21 H21C 109.5
H21A C21 H21C 109.5
H21B C21 H21C 109.5

loop_
_geom_bond_atom_site_label_1
_geom_bond_atom_site_label_2
_geom_bond_distance
O1 C2 1.368(2)
O1 C1 1.422(3)
O2 C9 1.380(2)
O2 C10 1.388(3)
O3 C17 1.2217(18)
O4 C20 1.3211(19)
O4 C21 1.441(2)
O5 C20 1.1856(18)
N1 C17 1.3681(17)
N1 C5 1.4395(17)
N1 C6 1.4872(17)
N2 C15 1.393(2)
N2 C16 1.4645(19)
N2 HN2 0.882(14)
C1 H1A 0.9600
C1 H1B 0.9600
C1 H1C 0.9600
C2 C3 1.380(2)
C2 C11 1.389(2)
C3 C4 1.387(2)
C3 H3 0.9300
C4 C5 1.379(2)
C4 H4 0.9300
C5 C12 1.3822(19)
C6 C20 1.5130(19)
C6 C7 1.5240(19)
C6 C18 1.535(2)
C7 C8 1.387(2)
C7 C15 1.397(2)
C8 C9 1.384(2)
C8 H8 0.9300
C9 C13 1.384(3)
C10 H10A 0.9600
C10 H10B 0.9600
C10 H10C 0.9600
C11 C12 1.375(2)
C11 H11 0.9300
C12 H12 0.9300
C13 C14 1.370(3)
C13 H13 0.9300
C14 C15 1.397(2)
C14 H14 0.9300
C16 C19 1.514(2)
C16 C18 1.515(2)
C16 C17 1.533(2)
C18 H18A 0.9700
C18 H18B 0.9700
C19 H19A 0.9600
C19 H19B 0.9600
C19 H19C 0.9600
C21 H21A 0.9600
C21 H21B 0.9600
C21 H21C 0.9600
